data_1536501
loop_
_publ_author_name
'Wengert, S.'
'Willems, J.B.'
'Nesper, R.'

_publ_section_title
;
 Ba4 Si3 Br2: a double salt of barium bromide and barium silicide
 containing a novel cyclotrisilicide unit
;
_journal_name_full 'Chemistry - A European Journal'
_journal_page_first 3209
_journal_page_last 3213
_journal_volume 7
_journal_year 2001
_chemical_formula_sum 'Ba4 Br2 Si3'
_chemical_name_systematic 'Ba4 Si3 Br2'
_space_group_IT_number 14
_symmetry_space_group_name_Hall '-P 2ybc'
_symmetry_space_group_name_H-M 'P 1 21/c 1'
_cell_angle_alpha 90
_cell_angle_beta 101.926
_cell_angle_gamma 90
_cell_formula_units_Z 4
_cell_length_a 15.0402
_cell_length_b 8.8446
_cell_length_c 8.8017
_cell_volume 1145.570
_citation_journal_id_ASTM CEUJED
_cod_data_source_file Wengert_CEUJED_2001_54.cif
_cod_data_source_block Ba4Br2Si3
_cod_original_cell_volume 1145.57
_cod_database_code 1536501

loop_
_symmetry_equiv_pos_as_xyz
x,y,z
-x,y+1/2,-z+1/2
-x,-y,-z
x,-y-1/2,z-1/2

loop_
_atom_site_label
_atom_site_type_symbol
_atom_site_fract_x
_atom_site_fract_y
_atom_site_fract_z
_atom_site_occupancy
_atom_site_U_iso_or_equiv
Si1 Si-2 0.19949 0.1328 0.8022 1 0.0
Ba4 Ba+2 0.04364 0.2096 0.02035 1 0.0
Br1 Br-1 0.36695 0.50661 0.94774 1 0.0
Si3 Si-2 0.08703 0.5622 0.2399 1 0.0
Ba1 Ba+2 0.34914 0.17759 0.11928 1 0.0
Ba2 Ba+2 0.14788 0.55685 0.87375 1 0.0
Ba3 Ba+2 0.66875 0.16413 0.23633 1 0.0
Br2 Br-1 0.49278 -0.14002 0.13388 1 0.0
Si2 Si-2 0.18678 0.9307 0.9924 1 0.0
